data_4347269
loop_
_publ_author_name
'Li, Li'
'Nishihara, Sadafumi'
'Inoue, Katsuya'
'Kurmoo, Mohamedally'

_publ_section_title
;
 Progressive Transformation between Two Magnetic Ground States for One
 Crystal Structure of a Chiral Molecular Magnet.
;
_journal_issue 6
_journal_name_full 'Inorganic chemistry'
_journal_page_first 3047
_journal_page_last 3057
_journal_paper_doi 10.1021/acs.inorgchem.5b02956
_journal_volume 55
_journal_year 2016
_chemical_formula_sum 'C5 H9 Cr0.33 Mn N4 O3'
_chemical_formula_weight 245.43
_space_group_IT_number 173
_space_group_name_Hall 'P 6c'
_space_group_name_H-M_alt 'P 63'
_symmetry_cell_setting hexagonal
_symmetry_space_group_name_H-M 'P 63'
_atom_sites_solution_hydrogens geom
_atom_sites_solution_primary direct
_atom_sites_solution_secondary difmap
_audit_creation_method SHELXL-97
_cell_angle_alpha 90.00
_cell_angle_beta 90.00
_cell_angle_gamma 120.00
_cell_formula_units_Z 6
_cell_length_a 13.6144(5)
_cell_length_b 13.6144(5)
_cell_length_c 8.1842(3)
_cell_measurement_reflns_used 6340
_cell_measurement_temperature 293(2)
_cell_measurement_theta_max 27.67
_cell_measurement_theta_min 2.99
_cell_volume 1313.72(8)
_computing_cell_refinement 'Bruker SAINT'
_computing_data_collection 'Bruker APEX2'
_computing_data_reduction 'Bruker SAINT'
_computing_structure_refinement 'SHELXL-97 (Sheldrick, 1997)'
_computing_structure_solution 'SHELXS-97 (Sheldrick, 1990)'
_diffrn_ambient_temperature 293(2)
_diffrn_measured_fraction_theta_full 0.970
_diffrn_measured_fraction_theta_max 0.970
_diffrn_measurement_device_type 'Bruker APEX-II CCD'
_diffrn_measurement_method '\f and \w scans'
_diffrn_radiation_monochromator graphite
_diffrn_radiation_source 'fine-focus sealed tube'
_diffrn_radiation_type MoK\a
_diffrn_radiation_wavelength 0.71073
_diffrn_reflns_av_R_equivalents 0.0211
_diffrn_reflns_av_sigmaI/netI 0.0252
_diffrn_reflns_limit_h_max 17
_diffrn_reflns_limit_h_min -15
_diffrn_reflns_limit_k_max 17
_diffrn_reflns_limit_k_min -16
_diffrn_reflns_limit_l_max 9
_diffrn_reflns_limit_l_min -10
_diffrn_reflns_number 8988
_diffrn_reflns_theta_full 27.88
_diffrn_reflns_theta_max 27.88
_diffrn_reflns_theta_min 2.99
_diffrn_standards_number 0
_exptl_absorpt_coefficient_mu 1.881
_exptl_absorpt_correction_T_max 0.8342
_exptl_absorpt_correction_T_min 0.6022
_exptl_absorpt_correction_type multi-scan
_exptl_crystal_colour orange
_exptl_crystal_density_diffrn 1.861
_exptl_crystal_density_method 'not measured'
_exptl_crystal_description prism
_exptl_crystal_F_000 744
_exptl_crystal_size_max 0.30
_exptl_crystal_size_mid 0.10
_exptl_crystal_size_min 0.10
_refine_diff_density_max 0.657
_refine_diff_density_min -0.804
_refine_diff_density_rms 0.136
_refine_ls_abs_structure_details 'Flack H D (1983), Acta Cryst. A39, 876-881'
_refine_ls_abs_structure_Flack 0.09(4)
_refine_ls_extinction_method none
_refine_ls_goodness_of_fit_ref 1.177
_refine_ls_hydrogen_treatment mixed
_refine_ls_matrix_type full
_refine_ls_number_parameters 121
_refine_ls_number_reflns 1884
_refine_ls_number_restraints 1
_refine_ls_restrained_S_all 1.176
_refine_ls_R_factor_all 0.0465
_refine_ls_R_factor_gt 0.0351
_refine_ls_shift/su_max 0.000
_refine_ls_shift/su_mean 0.000
_refine_ls_structure_factor_coef Fsqd
_refine_ls_weighting_details 'calc w=1/[\s^2^(Fo^2^)+(0.0469P)^2^+2.4334P] where P=(Fo^2^+2Fc^2^)/3'
_refine_ls_weighting_scheme calc
_refine_ls_wR_factor_gt 0.0898
_refine_ls_wR_factor_ref 0.1100
_reflns_number_gt 1696
_reflns_number_total 1884
_reflns_threshold_expression >2sigma(I)
_cod_data_source_file ic5b02956_si_004.cif
_cod_data_source_block L2_original_293K
_cod_depositor_comments
;
The following automatic conversions were performed:

data item '_symmetry_cell_setting' value 'Hexagonal' was changed to
'hexagonal' in accordance with the
/home/saulius/struct/COD-crude-data/automatic-downloads/DataCite-retrospective/ACS/depositions/lib/dictionaries/cif_core.dic
dictionary named 'cif_core.dic' version 2.4.2 last updated on
2011-04-26.

Automatic conversion script
Id: cif_fix_values 6909 2019-04-08 15:41:33Z antanas 
;
_cod_original_sg_symbol_H-M P6(3)
_cod_database_code 4347269

loop_
_symmetry_equiv_pos_as_xyz
'x, y, z'
'-x, -y, z+1/2'
'-y, x-y, z'
'-x+y, -x, z'
'x-y, x, z+1/2'
'y, -x+y, z+1/2'

loop_
_atom_site_label
_atom_site_type_symbol
_atom_site_fract_x
_atom_site_fract_y
_atom_site_fract_z
_atom_site_U_iso_or_equiv
_atom_site_adp_type
_atom_site_occupancy
_atom_site_symmetry_multiplicity
_atom_site_calc_flag
_atom_site_refinement_flags
Cr1 Cr 0.3333 0.6667 0.92497(16) 0.0179(3) Uani 1 3 d S
Mn1 Mn 0.29539(6) 0.33438(6) 0.54368(11) 0.0284(2) Uani 1 1 d .
O2 O 0.2285(3) 0.1806(3) 0.4046(6) 0.0429(10) Uani 1 1 d .
C5 C 0.5298(4) 0.3211(3) 0.5543(8) 0.0309(10) Uani 1 1 d .
C4 C 0.3540(4) 0.5557(4) 0.7759(7) 0.0283(11) Uani 1 1 d .
O1 O 0.2446(3) 0.0590(3) 0.2461(5) 0.0401(9) Uani 1 1 d .
C1 C 0.2667(4) 0.1590(4) 0.2804(6) 0.0319(11) Uani 1 1 d .
N1 N 0.3452(5) 0.2102(4) 0.0043(6) 0.0431(12) Uani 1 1 d .
H1A H 0.4095 0.2579 -0.0490 0.052 Uiso 1 1 calc R
H1B H 0.2858 0.2015 -0.0552 0.052 Uiso 1 1 calc R
C2 C 0.3440(4) 0.2553(4) 0.1667(6) 0.0288(10) Uani 1 1 d .
H1 H 0.4209 0.2871 0.2105 0.035 Uiso 1 1 calc R
N2 N 0.3631(4) 0.4255(4) 0.3077(6) 0.0359(10) Uani 1 1 d .
H2A H 0.3464 0.4815 0.3002 0.043 Uiso 1 1 calc R
H2B H 0.4391 0.4578 0.3084 0.043 Uiso 1 1 calc R
C3 C 0.3184(6) 0.3526(5) 0.1616(8) 0.0394(13) Uani 1 1 d .
H2 H 0.3523 0.3979 0.0644 0.047 Uiso 1 1 calc R
H3 H 0.2371 0.3218 0.1553 0.047 Uiso 1 1 calc R
N4 N 0.4495(4) 0.3195(4) 0.6027(7) 0.0398(12) Uani 1 1 d .
N3 N 0.3659(4) 0.4952(4) 0.6919(7) 0.0428(12) Uani 1 1 d .
O3 O 0.3333 0.6667 0.3968(12) 0.077(3) Uani 1 3 d S
O5 O 0.0000 0.0000 0.074(7) 0.297(16) Uani 1 3 d S
O4 O 0.0000 0.0000 0.3637(8) 0.0312(14) Uani 1 3 d S

loop_
_atom_site_aniso_label
_atom_site_aniso_U_11
_atom_site_aniso_U_22
_atom_site_aniso_U_33
_atom_site_aniso_U_23
_atom_site_aniso_U_13
_atom_site_aniso_U_12
Cr1 0.0120(3) 0.0120(3) 0.0297(7) 0.000 0.000 0.00598(15)
Mn1 0.0285(3) 0.0320(4) 0.0264(4) -0.0045(3) 0.0040(3) 0.0163(3)
O2 0.044(2) 0.0332(18) 0.040(2) -0.0101(17) 0.0154(19) 0.0106(16)
C5 0.028(2) 0.0184(19) 0.040(3) 0.001(2) 0.006(2) 0.0073(17)
C4 0.017(2) 0.021(2) 0.046(3) -0.006(2) -0.004(2) 0.0097(18)
O1 0.047(2) 0.0290(18) 0.038(2) -0.0085(16) 0.0078(18) 0.0146(17)
C1 0.027(2) 0.038(3) 0.031(3) -0.010(2) -0.003(2) 0.017(2)
N1 0.068(3) 0.051(3) 0.025(3) -0.0020(19) 0.003(2) 0.041(3)
C2 0.036(3) 0.030(2) 0.023(2) -0.004(2) -0.001(2) 0.019(2)
N2 0.047(3) 0.033(2) 0.034(3) 0.0019(18) 0.010(2) 0.024(2)
C3 0.060(3) 0.041(3) 0.034(3) 0.000(2) -0.001(3) 0.037(3)
N4 0.029(2) 0.033(2) 0.061(3) -0.003(2) 0.007(2) 0.0182(18)
N3 0.031(2) 0.033(2) 0.067(4) -0.020(2) -0.004(2) 0.018(2)
O3 0.093(4) 0.093(4) 0.047(6) 0.000 0.000 0.046(2)
O5 0.225(15) 0.225(15) 0.44(5) 0.000 0.000 0.112(8)
O4 0.0161(15) 0.0161(15) 0.061(4) 0.000 0.000 0.0080(7)

loop_
_atom_type_symbol
_atom_type_description
_atom_type_scat_dispersion_real
_atom_type_scat_dispersion_imag
_atom_type_scat_source
C C 0.0033 0.0016 'International Tables Vol C Tables 4.2.6.8 and 6.1.1.4'
H H 0.0000 0.0000 'International Tables Vol C Tables 4.2.6.8 and 6.1.1.4'
N N 0.0061 0.0033 'International Tables Vol C Tables 4.2.6.8 and 6.1.1.4'
O O 0.0106 0.0060 'International Tables Vol C Tables 4.2.6.8 and 6.1.1.4'
Mn Mn 0.3368 0.7283 'International Tables Vol C Tables 4.2.6.8 and 6.1.1.4'
Cr Cr 0.3209 0.6236 'International Tables Vol C Tables 4.2.6.8 and 6.1.1.4'

loop_
_geom_angle_atom_site_label_1
_geom_angle_atom_site_label_2
_geom_angle_atom_site_label_3
_geom_angle
_geom_angle_site_symmetry_1
_geom_angle_site_symmetry_3
C4 Cr1 C4 88.7(2) 4_565 3_665
C4 Cr1 C4 88.7(2) 4_565 .
C4 Cr1 C4 88.7(2) 3_665 .
C4 Cr1 C5 173.7(2) 4_565 2_665
C4 Cr1 C5 89.6(2) 3_665 2_665
C4 Cr1 C5 85.1(2) . 2_665
C4 Cr1 C5 85.1(2) 4_565 5
C4 Cr1 C5 173.7(2) 3_665 5
C4 Cr1 C5 89.6(2) . 5
C5 Cr1 C5 96.3(2) 2_665 5
C4 Cr1 C5 89.6(2) 4_565 6_565
C4 Cr1 C5 85.1(2) 3_665 6_565
C4 Cr1 C5 173.7(2) . 6_565
C5 Cr1 C5 96.3(2) 2_665 6_565
C5 Cr1 C5 96.3(2) 5 6_565
O2 Mn1 O1 91.07(16) . 5
O2 Mn1 N2 86.50(17) . .
O1 Mn1 N2 163.24(17) 5 .
O2 Mn1 N3 179.5(2) . .
O1 Mn1 N3 88.58(19) 5 .
N2 Mn1 N3 93.95(19) . .
O2 Mn1 N4 89.20(17) . .
O1 Mn1 N4 101.34(17) 5 .
N2 Mn1 N4 95.21(18) . .
N3 Mn1 N4 90.47(17) . .
O2 Mn1 N1 92.02(18) . 5
O1 Mn1 N1 74.38(16) 5 5
N2 Mn1 N1 89.12(17) . 5
N3 Mn1 N1 88.28(18) . 5
N4 Mn1 N1 175.57(18) . 5
C1 O2 Mn1 129.9(4) . .
N4 C5 Cr1 169.0(6) . 2_664
N3 C4 Cr1 179.2(5) . .
C1 O1 Mn1 117.4(3) . 6_554
O2 C1 O1 122.2(5) . .
O2 C1 C2 119.2(4) . .
O1 C1 C2 118.6(4) . .
C2 N1 Mn1 106.9(3) . 6_554
C2 N1 H1A 110.3 . .
Mn1 N1 H1A 110.3 6_554 .
C2 N1 H1B 110.3 . .
Mn1 N1 H1B 110.3 6_554 .
H1A N1 H1B 108.6 . .
N1 C2 C1 110.0(4) . .
N1 C2 C3 113.1(5) . .
C1 C2 C3 113.8(4) . .
N1 C2 H1 106.5 . .
C1 C2 H1 106.5 . .
C3 C2 H1 106.5 . .
C3 N2 Mn1 114.3(3) . .
C3 N2 H2A 108.7 . .
Mn1 N2 H2A 108.7 . .
C3 N2 H2B 108.7 . .
Mn1 N2 H2B 108.7 . .
H2A N2 H2B 107.6 . .
N2 C3 C2 111.3(5) . .
N2 C3 H2 109.4 . .
C2 C3 H2 109.4 . .
N2 C3 H3 109.4 . .
C2 C3 H3 109.4 . .
H2 C3 H3 108.0 . .
C5 N4 Mn1 147.1(5) . .
C4 N3 Mn1 151.3(4) . .

loop_
_geom_bond_atom_site_label_1
_geom_bond_atom_site_label_2
_geom_bond_distance
_geom_bond_site_symmetry_2
Cr1 C4 2.067(5) 4_565
Cr1 C4 2.067(5) 3_665
Cr1 C4 2.067(5) .
Cr1 C5 2.076(5) 2_665
Cr1 C5 2.077(5) 5
Cr1 C5 2.077(5) 6_565
Mn1 O2 2.145(4) .
Mn1 O1 2.155(4) 5
Mn1 N2 2.231(5) .
Mn1 N3 2.255(4) .
Mn1 N4 2.259(5) .
Mn1 N1 2.283(5) 5
O2 C1 1.242(6) .
C5 N4 1.152(6) .
C5 Cr1 2.076(5) 2_664
C4 N3 1.146(7) .
O1 C1 1.271(6) .
O1 Mn1 2.155(4) 6_554
C1 C2 1.521(7) .
N1 C2 1.467(7) .
N1 Mn1 2.284(5) 6_554
N1 H1A 0.9000 .
N1 H1B 0.9000 .
C2 C3 1.530(6) .
C2 H1 0.9800 .
N2 C3 1.477(8) .
N2 H2A 0.9000 .
N2 H2B 0.9000 .
C3 H2 0.9700 .
C3 H3 0.9700 .
O5 O4 1.72(6) 2_554
O4 O5 1.72(6) 2

loop_
_geom_torsion_atom_site_label_1
_geom_torsion_atom_site_label_2
_geom_torsion_atom_site_label_3
_geom_torsion_atom_site_label_4
_geom_torsion
_geom_torsion_site_symmetry_1
O1 Mn1 O2 C1 -163.8(5) 5
N2 Mn1 O2 C1 32.8(5) .
N3 Mn1 O2 C1 -115(18) .
N4 Mn1 O2 C1 -62.5(5) .
N1 Mn1 O2 C1 121.8(5) 5
C4 Cr1 C4 N3 71(29) 4_565
C4 Cr1 C4 N3 -18(29) 3_665
C5 Cr1 C4 N3 -108(29) 2_665
C5 Cr1 C4 N3 156(29) 5
C5 Cr1 C4 N3 -4(30) 6_565
Mn1 O2 C1 O1 153.2(4) .
Mn1 O2 C1 C2 -25.7(7) .
Mn1 O1 C1 O2 -172.3(4) 6_554
Mn1 O1 C1 C2 6.7(6) 6_554
Mn1 N1 C2 C1 -35.9(5) 6_554
Mn1 N1 C2 C3 -164.4(4) 6_554
O2 C1 C2 N1 -159.3(5) .
O1 C1 C2 N1 21.8(6) .
O2 C1 C2 C3 -31.2(7) .
O1 C1 C2 C3 149.9(5) .
O2 Mn1 N2 C3 11.6(4) .
O1 Mn1 N2 C3 -70.5(7) 5
N3 Mn1 N2 C3 -168.7(4) .
N4 Mn1 N2 C3 100.5(4) .
N1 Mn1 N2 C3 -80.5(4) 5
Mn1 N2 C3 C2 -58.4(5) .
N1 C2 C3 N2 -156.3(5) .
C1 C2 C3 N2 77.2(6) .
Cr1 C5 N4 Mn1 7(3) 2_664
O2 Mn1 N4 C5 66.5(7) .
O1 Mn1 N4 C5 157.4(7) 5
N2 Mn1 N4 C5 -19.9(7) .
N3 Mn1 N4 C5 -113.9(7) .
N1 Mn1 N4 C5 172(2) 5
Cr1 C4 N3 Mn1 -115(29) .
O2 Mn1 N3 C4 -94(18) .
O1 Mn1 N3 C4 -45.1(10) 5
N2 Mn1 N3 C4 118.3(10) .
N4 Mn1 N3 C4 -146.5(10) .
N1 Mn1 N3 C4 29.3(10) 5
